data_4310735
loop_
_publ_author_name
'Tilmann J. Geldbach'
'Frank Breher'
'Volker Gramlich'
'P. G. Anil Kumar'
'Paul S. Pregosin'

_publ_section_title
;
 X-ray Diffraction and NMR Studies on a Series of Binap-Based Ru(II)
 Hydroxyphosphine \p-Arene Complexes
;
_journal_name_full 'Inorganic Chemistry'
_journal_page_first 1920
_journal_page_last 1928
_journal_paper_doi 10.1021/ic0352147
_journal_volume 43
_journal_year 2004
_chemical_formula_sum 'C146 H114 B2 F48 O8 P4 Ru2'
_chemical_formula_weight 3256.01
_chemical_name_systematic
; 
 ? 
;
_space_group_IT_number 2
_symmetry_cell_setting triclinic
_symmetry_space_group_name_Hall '-P 1'
_symmetry_space_group_name_H-M 'P -1'
_atom_sites_solution_hydrogens geom
_atom_sites_solution_primary direct
_atom_sites_solution_secondary difmap
_audit_creation_method SHELXL-97
_cell_angle_alpha 108.787(6)
_cell_angle_beta 92.473(6)
_cell_angle_gamma 102.810(6)
_cell_formula_units_Z 1
_cell_length_a 14.154(4)
_cell_length_b 16.131(5)
_cell_length_c 16.602(5)
_cell_measurement_temperature 233(2)
_cell_volume 3472.2(18)
_computing_structure_refinement 'SHELXL-97 (Sheldrick, 1997)'
_computing_structure_solution 'SHELXS-97 (Sheldrick, 1990)'
_diffrn_ambient_temperature 233(2)
_diffrn_measured_fraction_theta_full 0.998
_diffrn_measured_fraction_theta_max 0.998
_diffrn_radiation_monochromator graphite
_diffrn_radiation_source 'fine-focus sealed tube'
_diffrn_radiation_type MoK\a
_diffrn_radiation_wavelength 0.71073
_diffrn_reflns_av_R_equivalents 0.0486
_diffrn_reflns_av_sigmaI/netI 0.0747
_diffrn_reflns_limit_h_max 17
_diffrn_reflns_limit_h_min -17
_diffrn_reflns_limit_k_max 20
_diffrn_reflns_limit_k_min -20
_diffrn_reflns_limit_l_max 20
_diffrn_reflns_limit_l_min -20
_diffrn_reflns_number 30974
_diffrn_reflns_theta_full 26.37
_diffrn_reflns_theta_max 26.37
_diffrn_reflns_theta_min 1.38
_exptl_absorpt_coefficient_mu 0.386
_exptl_absorpt_correction_type empirical(SADABS
_exptl_crystal_colour orange
_exptl_crystal_density_diffrn 1.557
_exptl_crystal_density_method 'not measured'
_exptl_crystal_description prism
_exptl_crystal_F_000 1644
_exptl_crystal_size_max 0.38
_exptl_crystal_size_mid 0.43
_exptl_crystal_size_min 0.27
_refine_diff_density_max 0.859
_refine_diff_density_min -0.745
_refine_diff_density_rms 0.067
_refine_ls_extinction_method none
_refine_ls_goodness_of_fit_ref 0.956
_refine_ls_hydrogen_treatment mixed
_refine_ls_matrix_type full
_refine_ls_number_parameters 1091
_refine_ls_number_reflns 14185
_refine_ls_number_restraints 6
_refine_ls_restrained_S_all 0.964
_refine_ls_R_factor_all 0.0906
_refine_ls_R_factor_gt 0.0494
_refine_ls_shift/su_max 2.432
_refine_ls_shift/su_mean 0.041
_refine_ls_structure_factor_coef Fsqd
_refine_ls_weighting_details 'calc w=1/[\s^2^(Fo^2^)+(0.0764P)^2^+0.0000P] where P=(Fo^2^+2Fc^2^)/3'
_refine_ls_weighting_scheme calc
_refine_ls_wR_factor_gt 0.1210
_refine_ls_wR_factor_ref 0.1368
_reflns_number_gt 9006
_reflns_number_total 14185
_reflns_threshold_expression >2sigma(I)
_cod_data_source_file ic0352147si20031216_102834.cif
_cod_data_source_block am
_cod_database_code 4310735

loop_
_symmetry_equiv_pos_as_xyz
'x, y, z'
'-x, -y, -z'

loop_
_atom_site_label
_atom_site_type_symbol
_atom_site_fract_x
_atom_site_fract_y
_atom_site_fract_z
_atom_site_U_iso_or_equiv
_atom_site_adp_type
_atom_site_occupancy
_atom_site_symmetry_multiplicity
_atom_site_calc_flag
_atom_site_refinement_flags
_atom_site_disorder_assembly
_atom_site_disorder_group
Ru1 Ru 0.99610(2) 0.636850(19) 0.58100(2) 0.03595(10) Uani 1 1 d . . .
P1 P 0.88659(7) 0.57078(6) 0.65506(7) 0.0396(2) Uani 1 1 d . . .
P2 P 1.09304(7) 0.54829(6) 0.59331(6) 0.0386(2) Uani 1 1 d . . .
O1 O 1.06083(17) 0.44737(15) 0.54511(16) 0.0416(6) Uani 1 1 d . . .
O3 O 1.1200(2) 0.56168(19) 0.69081(17) 0.0537(7) Uani 1 1 d . . .
H3 H 1.1614 0.5336 0.6950 0.080 Uiso 1 1 calc R . .
O2 O 1.19604(18) 0.58503(18) 0.5642(2) 0.0538(7) Uani 1 1 d . . .
H2 H 1.2362 0.5589 0.5760 0.081 Uiso 1 1 calc R . .
C100 C 1.3021(2) 0.8515(2) 1.1211(2) 0.0405(8) Uani 1 1 d . . .
C204 C 1.1194(3) 0.9339(2) 1.3348(3) 0.0450(9) Uani 1 1 d . D .
C10 C 0.8949(3) 0.7942(2) 0.5084(3) 0.0522(10) Uani 1 1 d . . .
H10A H 0.9060 0.7898 0.4519 0.063 Uiso 1 1 calc R . .
F11 F 1.0397(2) 0.6446(2) 1.0586(2) 0.0951(10) Uani 1 1 d . . .
C400 C 1.3880(2) 1.0250(2) 1.2224(2) 0.0364(8) Uani 1 1 d . . .
C3 C 0.9625(3) 0.7768(2) 0.5612(3) 0.0439(9) Uani 1 1 d . . .
C200 C 1.2797(2) 0.9240(2) 1.2896(2) 0.0364(8) Uani 1 1 d . . .
C6 C 1.1036(3) 0.7476(2) 0.6717(3) 0.0440(9) Uani 1 1 d . . .
H6A H 1.1519 0.7360 0.7090 0.053 Uiso 1 1 calc R . .
C401 C 1.3373(2) 1.0614(2) 1.1747(2) 0.0392(8) Uani 1 1 d . . .
H40A H 1.2851 1.0225 1.1333 0.047 Uiso 1 1 calc R . .
C20 C 0.7614(3) 0.5712(2) 0.6229(3) 0.0471(10) Uani 1 1 d . . .
C7 C 0.8567(3) 0.8039(2) 0.6736(3) 0.0465(9) Uani 1 1 d . . .
H7A H 0.8421 0.8063 0.7289 0.056 Uiso 1 1 calc R . .
C1' C 0.9781(2) 0.7334(2) 0.7742(2) 0.0403(8) Uani 1 1 d . . .
C302 C 1.6157(3) 0.8708(3) 1.2188(3) 0.0547(11) Uani 1 1 d . B .
C5 C 1.1251(3) 0.7532(2) 0.5902(3) 0.0463(9) Uani 1 1 d . . .
H5A H 1.1863 0.7401 0.5690 0.056 Uiso 1 1 calc R . .
C205 C 1.1814(3) 0.9205(2) 1.2717(2) 0.0405(8) Uani 1 1 d . . .
H20A H 1.1561 0.9087 1.2148 0.049 Uiso 1 1 calc R . .
C301 C 1.5375(3) 0.9081(3) 1.2084(3) 0.0480(10) Uani 1 1 d . . .
H30A H 1.5458 0.9528 1.1825 0.058 Uiso 1 1 calc R . .
C4 C 1.0530(3) 0.7566(2) 0.5343(3) 0.0465(9) Uani 1 1 d . . .
H4A H 1.0629 0.7440 0.4732 0.056 Uiso 1 1 calc R . .
C101 C 1.3342(3) 0.8646(3) 1.0468(2) 0.0453(9) Uani 1 1 d . . .
H10B H 1.3834 0.9167 1.0524 0.054 Uiso 1 1 calc R . .
C202 C 1.2512(3) 0.9578(2) 1.4388(3) 0.0478(10) Uani 1 1 d . E .
F10 F 1.0795(3) 0.5782(2) 0.9375(2) 0.1193(13) Uani 1 1 d . . .
C104 C 1.1922(3) 0.7116(3) 1.0261(3) 0.0556(11) Uani 1 1 d . . .
C305 C 1.4408(3) 0.8135(3) 1.2720(3) 0.0499(10) Uani 1 1 d . . .
H30B H 1.3813 0.7919 1.2903 0.060 Uiso 1 1 calc R . .
C8 C 0.7952(3) 0.8238(3) 0.6216(3) 0.0558(11) Uani 1 1 d . . .
H8A H 0.7396 0.8422 0.6420 0.067 Uiso 1 1 calc R . .
C304 C 1.5189(3) 0.7772(3) 1.2824(3) 0.0627(12) Uani 1 1 d . C .
C105 C 1.2310(3) 0.7716(2) 1.1076(3) 0.0471(9) Uani 1 1 d . . .
H10C H 1.2085 0.7579 1.1554 0.057 Uiso 1 1 calc R . .
C2 C 0.9423(3) 0.7798(2) 0.6451(2) 0.0403(9) Uani 1 1 d . . .
C300 C 1.4475(3) 0.8805(2) 1.2355(2) 0.0410(9) Uani 1 1 d . . .
C1 C 1.0080(3) 0.7509(2) 0.6954(2) 0.0387(8) Uani 1 1 d . . .
C2' C 1.0084(3) 0.8000(3) 0.8568(2) 0.0452(9) Uani 1 1 d . . .
C102 C 1.2970(3) 0.8048(3) 0.9652(3) 0.0526(10) Uani 1 1 d . F .
C8' C 1.1014(3) 0.9471(3) 0.9508(3) 0.0667(13) Uani 1 1 d . . .
H8'A H 1.1438 1.0037 0.9584 0.080 Uiso 1 1 calc R . .
C201 C 1.3120(3) 0.9441(2) 1.3756(2) 0.0425(9) Uani 1 1 d . . .
H20B H 1.3780 0.9485 1.3914 0.051 Uiso 1 1 calc R . .
C7' C 1.0724(3) 0.8859(3) 0.8701(3) 0.0548(11) Uani 1 1 d . . .
H7'A H 1.0949 0.9007 0.8228 0.066 Uiso 1 1 calc R . .
C6' C 0.9179(3) 0.6503(3) 0.7648(3) 0.0449(9) Uani 1 1 d . . .
B1 B 1.3543(3) 0.9190(3) 1.2169(3) 0.0401(10) Uani 1 1 d . . .
C9 C 0.8133(3) 0.8173(3) 0.5387(3) 0.0602(12) Uani 1 1 d . . .
H9A H 0.7685 0.8292 0.5030 0.072 Uiso 1 1 calc R . .
C303 C 1.6067(3) 0.8059(3) 1.2559(3) 0.0614(12) Uani 1 1 d . . .
H30C H 1.6595 0.7814 1.2631 0.074 Uiso 1 1 calc R . .
C3' C 0.9752(3) 0.7798(3) 0.9291(3) 0.0512(10) Uani 1 1 d . . .
F12 F 1.1496(3) 0.5742(2) 1.0525(3) 0.1302(15) Uani 1 1 d . . .
C5' C 0.8835(3) 0.6314(3) 0.8379(3) 0.0550(11) Uani 1 1 d . . .
H5'A H 0.8414 0.5751 0.8315 0.066 Uiso 1 1 calc R . .
C203 C 1.1545(3) 0.9519(3) 1.4187(3) 0.0521(10) Uani 1 1 d . . .
H20C H 1.1129 0.9601 1.4617 0.062 Uiso 1 1 calc R . .
C103 C 1.2232(3) 0.7269(3) 0.9545(3) 0.0620(12) Uani 1 1 d . . .
H10D H 1.1958 0.6865 0.8995 0.074 Uiso 1 1 calc R . .
C25 C 0.7402(3) 0.5945(3) 0.5527(3) 0.0533(11) Uani 1 1 d . . .
H25A H 0.7896 0.6078 0.5194 0.064 Uiso 1 1 calc R . .
C4' C 0.9117(3) 0.6948(3) 0.9166(3) 0.0633(12) Uani 1 1 d . . .
H4'A H 0.8882 0.6818 0.9644 0.076 Uiso 1 1 calc R . .
C10' C 1.0072(4) 0.8458(3) 1.0118(3) 0.0660(13) Uani 1 1 d . . .
H10E H 0.9853 0.8333 1.0604 0.079 Uiso 1 1 calc R . .
C9' C 1.0692(4) 0.9271(3) 1.0217(3) 0.0697(13) Uani 1 1 d . . .
H9'A H 1.0904 0.9699 1.0769 0.084 Uiso 1 1 calc R . .
C106 C 1.1161(4) 0.6274(3) 1.0177(4) 0.0811(16) Uani 1 1 d . . .
C21 C 0.6882(3) 0.5508(3) 0.6713(3) 0.0635(12) Uani 1 1 d . . .
H21 H 0.7020 0.5346 0.7193 0.076 Uiso 1 1 calc R . .
C306 C 1.7108(4) 0.9043(5) 1.1904(4) 0.0782(15) Uani 1 1 d . . .
C107 C 1.3352(5) 0.8213(5) 0.8891(3) 0.0771(15) Uani 1 1 d . . .
C307 C 1.5086(6) 0.7070(6) 1.3249(7) 0.107(2) Uani 1 1 d . . .
C402 C 1.3603(3) 1.1526(3) 1.1856(2) 0.0414(9) Uani 1 1 d . A .
F41 F 1.2101(3) 1.1444(3) 1.1144(4) 0.088(2) Uani 0.844(14) 1 d P A 1
F41' F 1.292(6) 1.143(2) 1.058(2) 0.19(4) Uani 0.156(14) 1 d P A 2
F40 F 1.3333(6) 1.1712(7) 1.0532(4) 0.116(4) Uani 0.844(14) 1 d P A 1
F40' F 1.361(3) 1.262(3) 1.124(4) 0.15(2) Uani 0.156(14) 1 d P A 2
C403 C 1.4365(3) 1.2119(2) 1.2453(2) 0.0452(9) Uani 1 1 d . . .
H40B H 1.4530 1.2738 1.2523 0.054 Uiso 1 1 calc R . .
C405 C 1.4636(2) 1.0873(2) 1.2826(2) 0.0418(9) Uani 1 1 d . . .
H40C H 1.5000 1.0663 1.3170 0.050 Uiso 1 1 calc R . .
C30 C 0.8716(3) 0.4593(2) 0.6650(3) 0.0473(10) Uani 1 1 d . . .
C35 C 0.7969(3) 0.3872(2) 0.6140(3) 0.0529(10) Uani 1 1 d . . .
H35A H 0.7542 0.3957 0.5740 0.064 Uiso 1 1 calc R . .
C406 C 1.3051(4) 1.1865(3) 1.1287(3) 0.0588(11) Uani 1 1 d . . .
C23 C 0.5742(4) 0.5786(4) 0.5791(4) 0.0842(19) Uani 1 1 d . . .
H23A H 0.5103 0.5815 0.5648 0.101 Uiso 1 1 calc R . .
C31 C 0.9324(3) 0.4458(3) 0.7241(3) 0.0622(12) Uani 1 1 d . . .
H31A H 0.9830 0.4939 0.7595 0.075 Uiso 1 1 calc R . .
C24 C 0.6449(3) 0.5984(3) 0.5307(4) 0.0713(14) Uani 1 1 d . . .
H24A H 0.6302 0.6147 0.4830 0.086 Uiso 1 1 calc R . .
F31 F 1.7050(11) 0.9116(19) 1.1164(8) 0.152(11) Uani 0.57(3) 1 d P B 1
F31' F 1.7380(19) 0.8287(10) 1.1314(18) 0.114(6) Uani 0.43(3) 1 d P B 2
F34 F 1.4378(9) 0.6988(11) 1.3665(9) 0.093(5) Uani 0.48(2) 1 d P C 1
F34' F 1.510(4) 0.7426(19) 1.4061(17) 0.306(19) Uani 0.52(2) 1 d P C 2
C22 C 0.5948(4) 0.5544(4) 0.6481(4) 0.0840(18) Uani 1 1 d . . .
H22A H 0.5447 0.5400 0.6803 0.101 Uiso 1 1 calc R . .
F20 F 0.9947(9) 0.9438(18) 1.2411(10) 0.108(6) Uani 0.60(3) 1 d P D 1
F20' F 1.0041(14) 0.9827(18) 1.276(3) 0.122(11) Uani 0.40(3) 1 d P D 2
C206 C 1.2905(4) 0.9803(4) 1.5306(3) 0.0686(13) Uani 1 1 d . . .
C207 C 1.0140(3) 0.9262(3) 1.3097(4) 0.0627(12) Uani 1 1 d . . .
F22 F 0.9617(6) 0.8480(9) 1.3020(19) 0.112(6) Uani 0.60(3) 1 d P D 1
F22' F 0.9705(11) 0.8471(16) 1.246(2) 0.108(8) Uani 0.40(3) 1 d P D 2
F25 F 1.3850(7) 1.0107(17) 1.5476(7) 0.111(8) Uani 0.56(3) 1 d P E 1
F25' F 1.340(3) 0.924(2) 1.5381(9) 0.151(13) Uani 0.44(3) 1 d P E 2
F21 F 0.9786(10) 0.9839(15) 1.3724(10) 0.119(5) Uani 0.60(3) 1 d P D 1
F21' F 0.9599(12) 0.928(3) 1.3680(14) 0.107(8) Uani 0.40(3) 1 d P D 2
F24 F 1.2570(15) 1.0475(13) 1.5827(5) 0.107(6) Uani 0.56(3) 1 d P E 1
F24' F 1.347(3) 1.0556(14) 1.5611(11) 0.159(17) Uani 0.44(3) 1 d P E 2
F32 F 1.7486(13) 0.9951(7) 1.2383(9) 0.103(4) Uani 0.57(3) 1 d P B 1
F32' F 1.7059(16) 0.945(2) 1.139(2) 0.138(12) Uani 0.43(3) 1 d P B 2
F23 F 1.268(2) 0.9148(11) 1.5581(10) 0.145(12) Uani 0.56(3) 1 d P E 1
F23' F 1.2281(11) 0.971(3) 1.5807(8) 0.148(13) Uani 0.44(3) 1 d P E 2
C407 C 1.5712(3) 1.2399(3) 1.3577(3) 0.0664(13) Uani 1 1 d . . .
F43 F 1.6498(2) 1.2066(2) 1.3529(3) 0.1220(15) Uani 1 1 d . . .
F44 F 1.5515(3) 1.2578(3) 1.4368(2) 0.1356(16) Uani 1 1 d . . .
C404 C 1.4878(3) 1.1782(2) 1.2941(2) 0.0433(9) Uani 1 1 d . . .
F45 F 1.60212(19) 1.32032(17) 1.3498(2) 0.0821(8) Uani 1 1 d . . .
F42 F 1.3079(6) 1.2722(3) 1.1614(4) 0.100(3) Uani 0.844(14) 1 d P A 1
F42' F 1.225(7) 1.198(8) 1.146(6) 0.54(8) Uani 0.156(14) 1 d P A 2
F13 F 1.4241(10) 0.8770(13) 0.9029(7) 0.107(7) Uani 0.53(3) 1 d P F 1
F13' F 1.4165(17) 0.802(3) 0.8834(14) 0.174(15) Uani 0.47(3) 1 d P F 2
F30 F 1.7775(9) 0.8691(19) 1.206(3) 0.158(14) Uani 0.57(3) 1 d P B 1
F30' F 1.7816(10) 0.936(4) 1.2428(9) 0.18(2) Uani 0.43(3) 1 d P B 2
F15 F 1.2826(10) 0.8585(17) 0.8500(13) 0.118(8) Uani 0.53(3) 1 d P F 1
F15' F 1.348(3) 0.9040(12) 0.8969(12) 0.164(14) Uani 0.47(3) 1 d P F 2
F33 F 1.501(3) 0.6245(10) 1.2635(12) 0.209(15) Uani 0.48(2) 1 d P C 1
F33' F 1.4213(13) 0.648(2) 1.300(3) 0.234(16) Uani 0.52(2) 1 d P C 2
F35 F 1.5899(11) 0.7279(17) 1.381(2) 0.180(13) Uani 0.48(2) 1 d P C 1
F35' F 1.5644(15) 0.6586(17) 1.314(2) 0.162(10) Uani 0.52(2) 1 d P C 2
F14 F 1.343(2) 0.7480(6) 0.8266(11) 0.148(11) Uani 0.53(3) 1 d P F 1
F14' F 1.2821(12) 0.775(2) 0.8198(9) 0.152(10) Uani 0.47(3) 1 d P F 2
C34 C 0.7854(4) 0.3032(3) 0.6221(3) 0.0660(13) Uani 1 1 d . . .
H34A H 0.7352 0.2545 0.5870 0.079 Uiso 1 1 calc R . .
C33 C 0.8452(4) 0.2899(3) 0.6795(4) 0.0717(15) Uani 1 1 d . . .
H33A H 0.8366 0.2322 0.6840 0.086 Uiso 1 1 calc R . .
C32 C 0.9184(4) 0.3601(4) 0.7312(4) 0.0749(14) Uani 1 1 d . . .
H32A H 0.9594 0.3507 0.7717 0.090 Uiso 1 1 calc R . .
O4 O 1.2476(4) 0.4682(4) 0.7063(4) 0.1482(19) Uiso 1 1 d . . .
C900 C 1.1991(6) 0.3814(5) 0.7098(5) 0.120(2) Uiso 1 1 d . . .
H90A H 1.1316 0.3644 0.6823 0.144 Uiso 1 1 calc R . .
H90B H 1.2320 0.3359 0.6776 0.144 Uiso 1 1 calc R . .
C901 C 1.3175(7) 0.5137(7) 0.7803(6) 0.163(3) Uiso 1 1 d . . .
H90B H 1.3159 0.5770 0.8069 0.195 Uiso 1 1 calc R . .
H90C H 1.3839 0.5104 0.7678 0.195 Uiso 1 1 calc R . .
C902 C 1.1987(8) 0.3816(8) 0.7917(7) 0.191(4) Uiso 1 1 d . . .
H90D H 1.2103 0.3257 0.7967 0.230 Uiso 1 1 calc R . .
H90E H 1.1374 0.3908 0.8140 0.230 Uiso 1 1 calc R . .
C903 C 1.2792(10) 0.4578(8) 0.8339(8) 0.220(5) Uiso 1 1 d . . .
H90E H 1.3325 0.4360 0.8528 0.264 Uiso 1 1 calc R . .
H90F H 1.2588 0.4967 0.8852 0.264 Uiso 1 1 calc R . .
C912 C 1.5673(7) 0.5653(5) 0.9216(6) 0.161(4) Uani 1 1 d D . .
H91A H 1.5197 0.5078 0.9127 0.193 Uiso 1 1 calc R . .
H91B H 1.5657 0.5812 0.8694 0.193 Uiso 1 1 calc R . .
C911 C 1.5539(13) 0.6505(7) 1.0106(10) 0.308(11) Uani 1 1 d D . .
H91C H 1.5635 0.6335 1.0614 0.369 Uiso 1 1 calc R . .
H91D H 1.6046 0.7054 1.0172 0.369 Uiso 1 1 calc R . .
C913 C 1.6597(12) 0.566(2) 0.9515(19) 0.74(4) Uani 1 1 d D . .
H91E H 1.6828 0.5195 0.9097 1.112 Uiso 1 1 calc R . .
H91F H 1.6580 0.5539 1.0051 1.112 Uiso 1 1 calc R . .
H91G H 1.7034 0.6245 0.9609 1.112 Uiso 1 1 calc R . .
C910 C 1.4568(10) 0.6702(7) 1.0060(11) 0.214(8) Uani 1 1 d D . .
H91H H 1.4593 0.7347 1.0315 0.257 Uiso 1 1 calc R . .
H91I H 1.4216 0.6453 0.9479 0.257 Uiso 1 1 calc R . .
C914 C 1.4193(11) 0.6169(13) 1.0622(9) 0.48(2) Uani 1 1 d D . .
H91J H 1.3523 0.6190 1.0700 0.715 Uiso 1 1 calc R . .
H91K H 1.4593 0.6425 1.1175 0.715 Uiso 1 1 calc R . .
H91L H 1.4221 0.5546 1.0353 0.715 Uiso 1 1 calc R . .

loop_
_atom_site_aniso_label
_atom_site_aniso_U_11
_atom_site_aniso_U_22
_atom_site_aniso_U_33
_atom_site_aniso_U_23
_atom_site_aniso_U_13
_atom_site_aniso_U_12
Ru1 0.02846(15) 0.02901(15) 0.04647(19) 0.01101(12) -0.00175(12) 0.00329(11)
P1 0.0323(5) 0.0307(5) 0.0519(6) 0.0140(4) 0.0001(4) 0.0011(4)
P2 0.0305(5) 0.0338(5) 0.0461(6) 0.0096(4) -0.0061(4) 0.0051(4)
O1 0.0377(13) 0.0325(13) 0.0503(15) 0.0105(11) -0.0054(11) 0.0075(11)
O3 0.0523(17) 0.0538(17) 0.0515(17) 0.0113(14) -0.0086(13) 0.0191(13)
O2 0.0331(14) 0.0472(16) 0.078(2) 0.0192(15) 0.0021(14) 0.0083(12)
C100 0.0306(18) 0.043(2) 0.046(2) 0.0106(17) 0.0020(16) 0.0118(16)
C204 0.042(2) 0.038(2) 0.057(3) 0.0193(19) 0.0139(19) 0.0071(17)
C10 0.070(3) 0.037(2) 0.050(2) 0.0156(19) 0.000(2) 0.014(2)
F11 0.0704(19) 0.085(2) 0.109(2) 0.0309(19) -0.0011(18) -0.0178(17)
C400 0.0319(18) 0.0412(19) 0.0355(19) 0.0133(16) 0.0078(15) 0.0070(15)
C3 0.051(2) 0.0252(17) 0.052(2) 0.0124(17) 0.0055(19) 0.0045(16)
C200 0.0361(19) 0.0279(17) 0.042(2) 0.0112(15) 0.0012(16) 0.0021(14)
C6 0.038(2) 0.0306(18) 0.054(2) 0.0073(17) -0.0022(17) 0.0011(16)
C401 0.0307(18) 0.042(2) 0.039(2) 0.0112(17) 0.0026(15) 0.0024(15)
C20 0.0332(19) 0.0292(18) 0.065(3) 0.0004(18) 0.0008(18) 0.0053(15)
C7 0.052(2) 0.0341(19) 0.050(2) 0.0089(18) 0.0078(19) 0.0114(17)
C1' 0.0326(18) 0.0367(19) 0.048(2) 0.0107(17) -0.0010(16) 0.0090(15)
C302 0.038(2) 0.073(3) 0.050(2) 0.016(2) 0.0074(19) 0.014(2)
C5 0.042(2) 0.0314(19) 0.058(3) 0.0103(18) 0.0104(19) 0.0014(16)
C205 0.040(2) 0.0342(19) 0.046(2) 0.0154(17) 0.0058(17) 0.0057(16)
C301 0.038(2) 0.058(2) 0.047(2) 0.018(2) 0.0027(18) 0.0115(18)
C4 0.049(2) 0.0335(19) 0.051(2) 0.0116(18) 0.0089(19) 0.0036(17)
C101 0.037(2) 0.052(2) 0.045(2) 0.0122(19) 0.0052(17) 0.0128(17)
C202 0.058(3) 0.039(2) 0.045(2) 0.0135(18) 0.010(2) 0.0101(18)
F10 0.119(3) 0.085(2) 0.091(2) -0.0136(19) -0.020(2) -0.029(2)
C104 0.049(2) 0.043(2) 0.062(3) 0.003(2) -0.006(2) 0.0102(19)
C305 0.039(2) 0.049(2) 0.064(3) 0.023(2) 0.0113(19) 0.0092(18)
C8 0.052(2) 0.042(2) 0.070(3) 0.012(2) 0.003(2) 0.0173(19)
C304 0.059(3) 0.068(3) 0.076(3) 0.034(3) 0.014(2) 0.027(2)
C105 0.044(2) 0.043(2) 0.052(2) 0.0143(19) 0.0007(18) 0.0101(18)
C2 0.041(2) 0.0242(17) 0.052(2) 0.0098(16) 0.0017(17) 0.0048(15)
C300 0.0348(19) 0.044(2) 0.040(2) 0.0113(17) 0.0015(16) 0.0058(16)
C1 0.038(2) 0.0249(17) 0.047(2) 0.0085(16) 0.0031(16) 0.0018(15)
C2' 0.040(2) 0.046(2) 0.048(2) 0.0124(18) -0.0029(17) 0.0141(17)
C102 0.049(2) 0.069(3) 0.042(2) 0.013(2) 0.0081(19) 0.026(2)
C8' 0.055(3) 0.050(3) 0.072(3) -0.004(2) -0.001(2) 0.006(2)
C201 0.043(2) 0.0351(19) 0.047(2) 0.0136(17) 0.0028(18) 0.0050(16)
C7' 0.052(2) 0.047(2) 0.055(3) 0.004(2) 0.005(2) 0.0095(19)
C6' 0.039(2) 0.045(2) 0.050(2) 0.0175(18) 0.0013(18) 0.0080(17)
B1 0.032(2) 0.043(2) 0.043(2) 0.016(2) 0.0020(18) 0.0037(18)
C9 0.068(3) 0.047(2) 0.069(3) 0.019(2) -0.006(2) 0.025(2)
C303 0.043(2) 0.081(3) 0.068(3) 0.029(3) 0.005(2) 0.026(2)
C3' 0.046(2) 0.058(3) 0.049(3) 0.017(2) -0.0019(19) 0.015(2)
F12 0.115(3) 0.0605(19) 0.203(4) 0.055(2) -0.040(3) -0.0068(19)
C5' 0.057(3) 0.049(2) 0.057(3) 0.023(2) 0.005(2) 0.004(2)
C203 0.058(3) 0.043(2) 0.057(3) 0.019(2) 0.024(2) 0.0126(19)
C103 0.059(3) 0.062(3) 0.050(3) -0.002(2) -0.008(2) 0.020(2)
C25 0.039(2) 0.041(2) 0.073(3) 0.014(2) -0.009(2) 0.0090(17)
C4' 0.068(3) 0.074(3) 0.053(3) 0.029(2) 0.008(2) 0.018(3)
C10' 0.067(3) 0.081(3) 0.048(3) 0.015(2) -0.001(2) 0.026(3)
C9' 0.071(3) 0.070(3) 0.050(3) -0.004(2) -0.007(2) 0.020(3)
C106 0.073(4) 0.051(3) 0.092(4) 0.005(3) -0.025(3) -0.002(3)
C21 0.042(2) 0.059(3) 0.073(3) 0.007(2) 0.010(2) 0.002(2)
C306 0.050(3) 0.116(5) 0.079(4) 0.045(4) 0.015(3) 0.023(3)
C107 0.078(4) 0.096(5) 0.056(4) 0.018(3) 0.010(3) 0.030(4)
C307 0.101(6) 0.115(6) 0.167(8) 0.101(6) 0.061(6) 0.065(5)
C402 0.038(2) 0.046(2) 0.040(2) 0.0141(17) 0.0079(17) 0.0116(17)
F41 0.065(3) 0.085(3) 0.114(4) 0.039(3) -0.033(3) 0.021(2)
F41' 0.46(10) 0.037(14) 0.04(2) -0.018(13) -0.12(4) 0.05(3)
F40 0.161(6) 0.166(9) 0.074(4) 0.076(5) 0.042(4) 0.087(6)
F40' 0.12(3) 0.11(3) 0.27(6) 0.15(4) -0.03(3) 0.01(2)
C403 0.044(2) 0.0362(19) 0.051(2) 0.0108(18) 0.0108(18) 0.0043(17)
C405 0.0301(18) 0.050(2) 0.045(2) 0.0185(18) 0.0011(16) 0.0074(16)
C30 0.048(2) 0.037(2) 0.063(3) 0.0240(19) 0.018(2) 0.0108(18)
C35 0.057(3) 0.035(2) 0.065(3) 0.0153(19) 0.018(2) 0.0073(19)
C406 0.073(3) 0.047(3) 0.055(3) 0.015(2) 0.000(2) 0.018(2)
C23 0.036(3) 0.067(3) 0.113(5) -0.021(3) -0.011(3) 0.021(2)
C31 0.054(3) 0.057(3) 0.088(3) 0.040(3) 0.009(2) 0.016(2)
C24 0.053(3) 0.054(3) 0.090(4) 0.002(3) -0.019(3) 0.018(2)
F31 0.064(7) 0.31(2) 0.048(5) 0.043(8) 0.021(4) -0.005(10)
F31' 0.084(10) 0.135(10) 0.139(14) 0.042(10) 0.067(10) 0.054(8)
F34 0.091(8) 0.106(9) 0.142(11) 0.092(7) 0.066(7) 0.059(7)
F34' 0.53(6) 0.31(3) 0.196(19) 0.21(2) 0.14(3) 0.13(4)
C22 0.042(3) 0.073(3) 0.101(4) -0.013(3) 0.020(3) 0.006(2)
F20 0.042(5) 0.216(19) 0.094(7) 0.083(9) 0.012(4) 0.040(8)
F20' 0.059(7) 0.100(12) 0.24(3) 0.111(15) -0.028(14) 0.002(7)
C206 0.089(4) 0.064(3) 0.048(3) 0.016(3) 0.009(3) 0.015(3)
C207 0.043(2) 0.065(3) 0.081(4) 0.025(3) 0.017(3) 0.014(2)
F22 0.047(4) 0.082(7) 0.195(17) 0.056(10) -0.016(7) -0.016(4)
F22' 0.053(6) 0.099(12) 0.128(15) -0.014(10) -0.014(8) 0.012(6)
F25 0.063(5) 0.19(2) 0.050(4) 0.013(9) -0.006(3) 0.011(7)
F25' 0.26(3) 0.17(3) 0.055(6) 0.031(11) -0.013(14) 0.12(2)
F21 0.060(5) 0.125(9) 0.134(9) -0.023(7) 0.021(4) 0.046(6)
F21' 0.063(7) 0.18(2) 0.092(11) 0.053(14) 0.043(7) 0.048(12)
F24 0.150(12) 0.123(11) 0.048(4) 0.004(5) 0.010(5) 0.069(10)
F24' 0.25(4) 0.094(11) 0.073(12) 0.017(9) -0.06(2) -0.053(15)
F32 0.062(7) 0.126(8) 0.107(8) 0.048(5) 0.018(5) -0.019(4)
F32' 0.084(12) 0.180(15) 0.23(3) 0.15(2) 0.091(17) 0.067(11)
F23 0.24(3) 0.092(9) 0.078(12) 0.058(9) -0.041(12) -0.043(11)
F23' 0.151(10) 0.23(4) 0.059(7) 0.050(15) 0.051(6) 0.032(16)
C407 0.054(3) 0.053(3) 0.076(4) 0.010(2) -0.013(2) 0.002(2)
F43 0.0643(19) 0.072(2) 0.189(4) 0.002(2) -0.060(2) 0.0120(16)
F44 0.146(3) 0.145(3) 0.051(2) 0.013(2) -0.026(2) -0.054(3)
C404 0.0336(19) 0.043(2) 0.045(2) 0.0088(18) 0.0028(17) 0.0035(16)
F45 0.0574(16) 0.0513(15) 0.113(2) 0.0145(15) -0.0143(15) -0.0117(13)
F42 0.137(6) 0.048(3) 0.102(4) 0.006(2) -0.048(4) 0.036(3)
F42' 0.66(12) 1.00(17) 0.67(12) 0.78(14) 0.63(11) 0.80(14)
F13 0.070(7) 0.163(13) 0.061(5) 0.031(7) 0.021(4) -0.016(7)
F13' 0.119(14) 0.37(4) 0.104(15) 0.12(2) 0.075(12) 0.14(2)
F30 0.048(7) 0.182(16) 0.31(4) 0.15(2) 0.053(14) 0.057(10)
F30' 0.030(7) 0.39(5) 0.070(7) 0.051(17) -0.010(5) -0.028(18)
F15 0.123(9) 0.196(19) 0.095(11) 0.096(13) 0.042(7) 0.086(10)
F15' 0.28(4) 0.157(13) 0.078(10) 0.058(9) 0.082(17) 0.051(17)
F33 0.41(4) 0.075(8) 0.176(14) 0.054(9) 0.054(19) 0.103(16)
F33' 0.154(13) 0.168(18) 0.51(5) 0.26(3) 0.13(2) 0.077(13)
F35 0.099(9) 0.22(2) 0.28(3) 0.21(2) -0.063(11) 0.003(10)
F35' 0.124(12) 0.186(18) 0.31(3) 0.197(19) 0.122(14) 0.122(12)
F14 0.28(3) 0.087(6) 0.072(10) 0.008(5) 0.097(15) 0.047(10)
F14' 0.150(12) 0.25(3) 0.037(7) 0.030(11) -0.020(6) 0.039(13)
C34 0.068(3) 0.044(2) 0.085(4) 0.021(2) 0.036(3) 0.009(2)
C33 0.082(4) 0.052(3) 0.101(4) 0.044(3) 0.047(3) 0.024(3)
C32 0.073(3) 0.080(4) 0.099(4) 0.058(3) 0.025(3) 0.031(3)
C912 0.173(9) 0.106(6) 0.169(8) 0.053(6) 0.009(7) -0.042(6)
C911 0.49(3) 0.107(8) 0.324(19) 0.070(11) 0.21(2) 0.039(13)
C913 0.200(17) 1.43(10) 1.09(8) 1.18(9) 0.11(3) 0.06(3)
C910 0.167(10) 0.097(6) 0.32(2) -0.028(9) -0.116(11) 0.087(7)
C914 0.40(3) 0.46(4) 0.32(2) -0.30(2) -0.23(2) 0.30(3)

loop_
_atom_type_symbol
_atom_type_description
_atom_type_scat_dispersion_real
_atom_type_scat_dispersion_imag
_atom_type_scat_source
C C 0.0033 0.0016 'International Tables Vol C Tables 4.2.6.8 and 6.1.1.4'
H H 0.0000 0.0000 'International Tables Vol C Tables 4.2.6.8 and 6.1.1.4'
B B 0.0013 0.0007 'International Tables Vol C Tables 4.2.6.8 and 6.1.1.4'
O O 0.0106 0.0060 'International Tables Vol C Tables 4.2.6.8 and 6.1.1.4'
F F 0.0171 0.0103 'International Tables Vol C Tables 4.2.6.8 and 6.1.1.4'
P P 0.1023 0.0942 'International Tables Vol C Tables 4.2.6.8 and 6.1.1.4'
Ru Ru -1.2594 0.8363 'International Tables Vol C Tables 4.2.6.8 and 6.1.1.4'

loop_
_geom_angle_atom_site_label_1
_geom_angle_atom_site_label_2
_geom_angle_atom_site_label_3
_geom_angle
_geom_angle_site_symmetry_1
_geom_angle_site_symmetry_3
_geom_angle_publ_flag
O1 Ru1 C1 154.81(12) 2_766 . ?
O1 Ru1 C6 151.46(13) 2_766 . ?
C1 Ru1 C6 38.92(13) . . ?
O1 Ru1 P2 92.16(7) 2_766 . ?
C1 Ru1 P2 113.00(10) . . ?
C6 Ru1 P2 86.97(11) . . ?
O1 Ru1 C5 114.19(12) 2_766 . ?
C1 Ru1 C5 67.72(14) . . ?
C6 Ru1 C5 37.49(14) . . ?
P2 Ru1 C5 92.45(11) . . ?
O1 Ru1 C4 90.62(12) 2_766 . ?
C1 Ru1 C4 77.96(14) . . ?
C6 Ru1 C4 65.67(15) . . ?
P2 Ru1 C4 120.20(10) . . ?
C5 Ru1 C4 34.91(14) . . ?
O1 Ru1 P1 99.65(7) 2_766 . ?
C1 Ru1 P1 80.37(10) . . ?
C6 Ru1 P1 108.87(11) . . ?
P2 Ru1 P1 89.36(4) . . ?
C5 Ru1 P1 146.00(11) . . ?
C4 Ru1 P1 148.44(10) . . ?
O1 Ru1 C2 119.25(11) 2_766 . ?
C1 Ru1 C2 35.72(13) . . ?
C6 Ru1 C2 64.39(13) . . ?
P2 Ru1 C2 148.48(9) . . ?
C5 Ru1 C2 73.18(13) . . ?
C4 Ru1 C2 61.26(13) . . ?
P1 Ru1 C2 87.94(9) . . ?
O1 Ru1 C3 94.45(11) 2_766 . ?
C1 Ru1 C3 63.57(13) . . ?
C6 Ru1 C3 75.20(14) . . ?
P2 Ru1 C3 153.67(9) . . ?
C5 Ru1 C3 61.64(13) . . ?
C4 Ru1 C3 34.42(13) . . ?
P1 Ru1 C3 114.49(9) . . ?
C2 Ru1 C3 32.83(12) . . ?
C30 P1 C6' 105.01(18) . . ?
C30 P1 C20 102.69(18) . . ?
C6' P1 C20 105.27(17) . . ?
C30 P1 Ru1 127.62(13) . . ?
C6' P1 Ru1 102.98(13) . . ?
C20 P1 Ru1 111.33(15) . . ?
O1 P2 O3 107.30(15) . . ?
O1 P2 O2 107.14(15) . . ?
O3 P2 O2 103.39(16) . . ?
O1 P2 Ru1 119.67(10) . . ?
O3 P2 Ru1 110.41(11) . . ?
O2 P2 Ru1 107.71(11) . . ?
P2 O1 Ru1 136.47(15) . 2_766 ?
P2 O3 H3 109.5 . . ?
P2 O2 H2 109.5 . . ?
C101 C100 C105 115.0(4) . . ?
C101 C100 B1 121.9(3) . . ?
C105 C100 B1 122.7(3) . . ?
C203 C204 C205 120.0(4) . . ?
C203 C204 C207 120.9(4) . . ?
C205 C204 C207 119.1(4) . . ?
C9 C10 C3 120.1(4) . . ?
C9 C10 H10A 120.0 . . ?
C3 C10 H10A 120.0 . . ?
C401 C400 C405 115.0(3) . . ?
C401 C400 B1 122.9(3) . . ?
C405 C400 B1 121.8(3) . . ?
C10 C3 C2 119.1(4) . . ?
C10 C3 C4 122.7(4) . . ?
C2 C3 C4 118.2(4) . . ?
C10 C3 Ru1 135.4(3) . . ?
C2 C3 Ru1 73.1(2) . . ?
C4 C3 Ru1 64.5(2) . . ?
C201 C200 C205 115.1(3) . . ?
C201 C200 B1 122.3(3) . . ?
C205 C200 B1 122.0(3) . . ?
C5 C6 C1 118.9(4) . . ?
C5 C6 Ru1 75.7(2) . . ?
C1 C6 Ru1 70.23(19) . . ?
C5 C6 H6A 120.4 . . ?
C1 C6 H6A 120.4 . . ?
Ru1 C6 H6A 120.4 . . ?
C402 C401 C400 122.6(3) . . ?
C402 C401 H40A 118.7 . . ?
C400 C401 H40A 118.7 . . ?
C25 C20 C21 119.8(4) . . ?
C25 C20 P1 120.5(3) . . ?
C21 C20 P1 119.7(4) . . ?
C8 C7 C2 120.3(4) . . ?
C8 C7 H7A 119.9 . . ?
C2 C7 H7A 119.9 . . ?
C6' C1' C2' 120.5(4) . . ?
C6' C1' C1 117.7(3) . . ?
C2' C1' C1 121.8(3) . . ?
C303 C302 C301 121.1(4) . . ?
C303 C302 C306 119.6(4) . . ?
C301 C302 C306 119.3(5) . . ?
C4 C5 C6 119.8(4) . . ?
C4 C5 Ru1 73.9(2) . . ?
C6 C5 Ru1 66.8(2) . . ?
C4 C5 H5A 119.3 . . ?
C6 C5 H5A 119.3 . . ?
Ru1 C5 H5A 119.3 . . ?
C204 C205 C200 122.6(4) . . ?
C204 C205 H20A 118.7 . . ?
C200 C205 H20A 118.7 . . ?
C300 C301 C302 121.6(4) . . ?
C300 C301 H30A 119.2 . . ?
C302 C301 H30A 119.2 . . ?
C5 C4 C3 122.2(4) . . ?
C5 C4 Ru1 71.2(2) . . ?
C3 C4 Ru1 81.1(2) . . ?
C5 C4 H4A 118.9 . . ?
C3 C4 H4A 118.9 . . ?
Ru1 C4 H4A 118.9 . . ?
C102 C101 C100 123.2(4) . . ?
C102 C101 H10B 118.4 . . ?
C100 C101 H10B 118.4 . . ?
C203 C202 C201 120.6(4) . . ?
C203 C202 C206 119.2(4) . . ?
C201 C202 C206 120.3(4) . . ?
C103 C104 C105 121.6(4) . . ?
C103 C104 C106 119.8(4) . . ?
C105 C104 C106 118.6(4) . . ?
C304 C305 C300 122.4(4) . . ?
C304 C305 H30B 118.8 . . ?
C300 C305 H30B 118.8 . . ?
C7 C8 C9 120.8(4) . . ?
C7 C8 H8A 119.6 . . ?
C9 C8 H8A 119.6 . . ?
C303 C304 C305 120.8(4) . . ?
C303 C304 C307 119.0(5) . . ?
C305 C304 C307 120.1(5) . . ?
C104 C105 C100 122.3(4) . . ?
C104 C105 H10C 118.9 . . ?
C100 C105 H10C 118.9 . . ?
C7 C2 C3 118.7(3) . . ?
C7 C2 C1 123.1(4) . . ?
C3 C2 C1 118.1(3) . . ?
C7 C2 Ru1 137.3(2) . . ?
C3 C2 Ru1 74.1(2) . . ?
C1 C2 Ru1 58.49(18) . . ?
C305 C300 C301 115.6(4) . . ?
C305 C300 B1 122.9(3) . . ?
C301 C300 B1 121.2(3) . . ?
C6 C1 C2 119.2(3) . . ?
C6 C1 C1' 120.9(3) . . ?
C2 C1 C1' 119.7(3) . . ?
C6 C1 Ru1 70.85(19) . . ?
C2 C1 Ru1 85.8(2) . . ?
C1' C1 Ru1 118.1(2) . . ?
C3' C2' C1' 119.0(4) . . ?
C3' C2' C7' 118.4(4) . . ?
C1' C2' C7' 122.6(4) . . ?
C101 C102 C103 119.9(4) . . ?
C101 C102 C107 120.8(4) . . ?
C103 C102 C107 119.3(4) . . ?
C7' C8' C9' 120.8(4) . . ?
C7' C8' H8'A 119.6 . . ?
C9' C8' H8'A 119.6 . . ?
C202 C201 C200 122.7(4) . . ?
C202 C201 H20B 118.6 . . ?
C200 C201 H20B 118.6 . . ?
C8' C7' C2' 120.7(4) . . ?
C8' C7' H7'A 119.7 . . ?
C2' C7' H7'A 119.7 . . ?
C1' C6' C5' 120.0(4) . . ?
C1' C6' P1 115.7(3) . . ?
C5' C6' P1 124.3(3) . . ?
C200 B1 C300 113.4(3) . . ?
C200 B1 C100 112.9(3) . . ?
C300 B1 C100 104.7(3) . . ?
C200 B1 C400 101.9(3) . . ?
C300 B1 C400 111.9(3) . . ?
C100 B1 C400 112.4(3) . . ?
C10 C9 C8 120.9(4) . . ?
C10 C9 H9A 119.5 . . ?
C8 C9 H9A 119.5 . . ?
C302 C303 C304 118.4(4) . . ?
C302 C303 H30C 120.8 . . ?
C304 C303 H30C 120.8 . . ?
C4' C3' C2' 118.9(4) . . ?
C4' C3' C10' 122.2(4) . . ?
C2' C3' C10' 118.9(4) . . ?
C4' C5' C6' 119.7(4) . . ?
C4' C5' H5'A 120.2 . . ?
C6' C5' H5'A 120.2 . . ?
C202 C203 C204 119.0(4) . . ?
C202 C203 H20C 120.5 . . ?
C204 C203 H20C 120.5 . . ?
C104 C103 C102 118.0(4) . . ?
C104 C103 H10D 121.0 . . ?
C102 C103 H10D 121.0 . . ?
C20 C25 C24 120.1(4) . . ?
C20 C25 H25A 120.0 . . ?
C24 C25 H25A 120.0 . . ?
C5' C4' C3' 121.9(4) . . ?
C5' C4' H4'A 119.0 . . ?
C3' C4' H4'A 119.0 . . ?
C9' C10' C3' 120.7(5) . . ?
C9' C10' H10E 119.6 . . ?
C3' C10' H10E 119.6 . . ?
C10' C9' C8' 120.5(4) . . ?
C10' C9' H9'A 119.8 . . ?
C8' C9' H9'A 119.8 . . ?
F10 C106 F12 107.5(5) . . ?
F10 C106 F11 105.7(4) . . ?
F12 C106 F11 104.5(5) . . ?
F10 C106 C104 113.6(5) . . ?
F12 C106 C104 112.3(4) . . ?
F11 C106 C104 112.7(4) . . ?
C22 C21 C20 119.1(5) . . ?
C22 C21 H21 120.4 . . ?
C20 C21 H21 120.4 . . ?
F30' C306 F32' 115(2) . . ?
F32' C306 F30 128.7(13) . . ?
F30' C306 F31 125.5(16) . . ?
F32' C306 F31 24.7(15) . . ?
F30 C306 F31 115.2(14) . . ?
F30' C306 F32 53(3) . . ?
F30 C306 F32 102.4(11) . . ?
F31 C306 F32 98.3(11) . . ?
F30' C306 F31' 101.0(17) . . ?
F32' C306 F31' 95.6(12) . . ?
F30 C306 F31' 54.1(9) . . ?
F32 C306 F31' 141.2(7) . . ?
F30' C306 C302 118.0(10) . . ?
F32' C306 C302 114.7(10) . . ?
F30 C306 C302 114.2(9) . . ?
F31 C306 C302 115.2(8) . . ?
F32 C306 C302 109.3(7) . . ?
F31' C306 C302 108.7(8) . . ?
F14' C107 F13' 107.3(12) . . ?
F14' C107 F15' 107.9(13) . . ?
F13' C107 F15' 108.2(15) . . ?
F14' C107 F15 59.2(9) . . ?
F13' C107 F15 136.7(12) . . ?
F13' C107 F14 60.9(11) . . ?
F15' C107 F14 134.2(9) . . ?
F15 C107 F14 103.2(10) . . ?
F14' C107 F13 129.5(9) . . ?
F15' C107 F13 57.5(13) . . ?
F15 C107 F13 102.4(10) . . ?
F14 C107 F13 103.6(9) . . ?
F14' C107 C102 114.5(9) . . ?
F13' C107 C102 107.9(9) . . ?
F15' C107 C102 110.7(7) . . ?
F15 C107 C102 115.1(6) . . ?
F14 C107 C102 114.9(7) . . ?
F13 C107 C102 115.8(6) . . ?
F35' C307 F34 123.2(9) . . ?
F35' C307 F34' 106.3(17) . . ?
F35' C307 F33' 102.9(13) . . ?
F34 C307 F33' 51.2(16) . . ?
F34' C307 F33' 103.9(17) . . ?
F34 C307 F35 106.3(15) . . ?
F34' C307 F35 57.0(18) . . ?
F33' C307 F35 140.2(13) . . ?
F35' C307 F33 50.5(11) . . ?
F34 C307 F33 107.4(16) . . ?
F34' C307 F33 140.1(13) . . ?
F35 C307 F33 109.1(14) . . ?
F35' C307 C304 119.9(8) . . ?
F34 C307 C304 116.8(7) . . ?
F34' C307 C304 111.1(11) . . ?
F33' C307 C304 111.3(12) . . ?
F35 C307 C304 108.4(9) . . ?
F33 C307 C304 108.8(9) . . ?
C403 C402 C401 120.6(3) . . ?
C403 C402 C406 119.7(4) . . ?
C401 C402 C406 119.7(3) . . ?
C404 C403 C402 118.2(3) . . ?
C404 C403 H40B 120.9 . . ?
C402 C403 H40B 120.9 . . ?
C404 C405 C400 123.2(3) . . ?
C404 C405 H40C 118.4 . . ?
C400 C405 H40C 118.4 . . ?
C31 C30 C35 119.2(4) . . ?
C31 C30 P1 120.8(3) . . ?
C35 C30 P1 120.0(3) . . ?
C34 C35 C30 119.8(4) . . ?
C34 C35 H35A 120.1 . . ?
C30 C35 H35A 120.1 . . ?
F41' C406 F42' 104(6) . . ?
F41' C406 F40 32(4) . . ?
F42' C406 F40 125(4) . . ?
F41' C406 F42 126.9(18) . . ?
F40 C406 F42 108.4(6) . . ?
F41' C406 F40' 100(3) . . ?
F42' C406 F40' 110(4) . . ?
F42 C406 F40' 45(3) . . ?
F42' C406 F41 37(7) . . ?
F40 C406 F41 104.9(6) . . ?
F42 C406 F41 104.8(5) . . ?
F40' C406 F41 138.0(15) . . ?
F41' C406 C402 115(2) . . ?
F42' C406 C402 118(2) . . ?
F40 C406 C402 113.2(5) . . ?
F42 C406 C402 113.8(4) . . ?
F40' C406 C402 108.8(15) . . ?
F41 C406 C402 110.9(4) . . ?
C24 C23 C22 120.7(5) . . ?
C24 C23 H23A 119.7 . . ?
C22 C23 H23A 119.6 . . ?
C30 C31 C32 119.6(5) . . ?
C30 C31 H31A 120.2 . . ?
C32 C31 H31A 120.2 . . ?
C23 C24 C25 119.3(5) . . ?
C23 C24 H24A 120.3 . . ?
C25 C24 H24A 120.3 . . ?
C23 C22 C21 121.0(5) . . ?
C23 C22 H22A 119.5 . . ?
C21 C22 H22A 119.5 . . ?
F24' C206 F23' 109.1(12) . . ?
F24' C206 F23 132.5(10) . . ?
F24' C206 F25' 105.8(14) . . ?
F23' C206 F25' 101.0(12) . . ?
F23 C206 F25' 49.7(10) . . ?
F24' C206 F25 45.3(14) . . ?
F23' C206 F25 129.2(9) . . ?
F23 C206 F25 106.3(10) . . ?
F23' C206 F24 54.6(12) . . ?
F23 C206 F24 106.4(10) . . ?
F25' C206 F24 137.6(8) . . ?
F25 C206 F24 103.4(8) . . ?
F24' C206 C202 113.1(8) . . ?
F23' C206 C202 116.0(8) . . ?
F23 C206 C202 113.9(7) . . ?
F25' C206 C202 110.8(8) . . ?
F25 C206 C202 114.8(6) . . ?
F24 C206 C202 111.2(6) . . ?
F20' C207 F21' 110.3(14) . . ?
F20' C207 F22 132.7(10) . . ?
F21' C207 F22 67.2(11) . . ?
F21' C207 F20 125.4(10) . . ?
F22 C207 F20 108.7(8) . . ?
F20' C207 F21 78.6(14) . . ?
F22 C207 F21 104.5(8) . . ?
F20 C207 F21 105.4(9) . . ?
F20' C207 F22' 102.1(12) . . ?
F21' C207 F22' 103.4(11) . . ?
F20 C207 F22' 71.7(12) . . ?
F21 C207 F22' 132.5(8) . . ?
F20' C207 C204 111.8(10) . . ?
F21' C207 C204 115.6(9) . . ?
F22 C207 C204 110.8(6) . . ?
F20 C207 C204 116.0(6) . . ?
F21 C207 C204 110.7(6) . . ?
F22' C207 C204 112.7(7) . . ?
F44 C407 F45 104.4(4) . . ?
F44 C407 F43 106.8(5) . . ?
F45 C407 F43 104.7(4) . . ?
F44 C407 C404 113.1(4) . . ?
F45 C407 C404 114.7(4) . . ?
F43 C407 C404 112.3(4) . . ?
C403 C404 C405 120.3(3) . . ?
C403 C404 C407 119.6(4) . . ?
C405 C404 C407 120.0(4) . . ?
C33 C34 C35 120.9(5) . . ?
C33 C34 H34A 119.5 . . ?
C35 C34 H34A 119.5 . . ?
C34 C33 C32 120.3(4) . . ?
C34 C33 H33A 119.9 . . ?
C32 C33 H33A 119.9 . . ?
C33 C32 C31 120.2(5) . . ?
C33 C32 H32A 119.9 . . ?
C31 C32 H32A 119.9 . . ?
C901 O4 C900 108.4(7) . . ?
C902 C900 O4 111.9(8) . . ?
C902 C900 H90A 109.2 . . ?
O4 C900 H90A 109.2 . . ?
C902 C900 H90B 109.2 . . ?
O4 C900 H90B 109.2 . . ?
H90A C900 H90B 107.9 . . ?
O4 C901 C903 98.6(9) . . ?
O4 C901 H90B 112.0 . . ?
C903 C901 H90B 112.1 . . ?
O4 C901 H90C 112.1 . . ?
C903 C901 H90C 112.0 . . ?
H90B C901 H90C 109.7 . . ?
C900 C902 C903 100.2(10) . . ?
C900 C902 H90D 111.7 . . ?
C903 C902 H90D 111.7 . . ?
C900 C902 H90E 111.7 . . ?
C903 C902 H90E 111.8 . . ?
H90D C902 H90E 109.5 . . ?
C902 C903 C901 114.9(11) . . ?
C902 C903 H90E 108.6 . . ?
C901 C903 H90E 108.6 . . ?
C902 C903 H90F 108.5 . . ?
C901 C903 H90F 108.5 . . ?
H90E C903 H90F 107.5 . . ?
C913 C912 C911 94.9(13) . . ?
C913 C912 H91A 113.9 . . ?
C911 C912 H91A 112.3 . . ?
C913 C912 H91B 113.1 . . ?
C911 C912 H91B 111.9 . . ?
H91A C912 H91B 110.1 . . ?
C910 C911 C912 112.9(13) . . ?
C910 C911 H91C 107.4 . . ?
C912 C911 H91C 108.9 . . ?
C910 C911 H91D 110.1 . . ?
C912 C911 H91D 109.3 . . ?
H91C C911 H91D 108.2 . . ?
C912 C913 H91E 107.6 . . ?
C912 C913 H91F 110.0 . . ?
H91E C913 H91F 109.5 . . ?
C912 C913 H91G 110.8 . . ?
H91E C913 H91G 109.5 . . ?
H91F C913 H91G 109.5 . . ?
C914 C910 C911 92.5(9) . . ?
C914 C910 H91H 115.7 . . ?
C911 C910 H91H 113.5 . . ?
C914 C910 H91I 112.2 . . ?
C911 C910 H91I 111.2 . . ?
H91H C910 H91I 110.6 . . ?
C910 C914 H91J 107.8 . . ?
C910 C914 H91K 108.6 . . ?
H91J C914 H91K 109.5 . . ?
C910 C914 H91L 111.9 . . ?
H91J C914 H91L 109.5 . . ?
H91K C914 H91L 109.5 . . ?

loop_
_geom_bond_atom_site_label_1
_geom_bond_atom_site_label_2
_geom_bond_distance
_geom_bond_site_symmetry_2
_geom_bond_publ_flag
Ru1 O1 2.101(2) 2_766 ?
Ru1 C1 2.146(3) . ?
Ru1 C6 2.154(4) . ?
Ru1 P2 2.2358(11) . ?
Ru1 C5 2.270(4) . ?
Ru1 C4 2.305(4) . ?
Ru1 P1 2.3079(11) . ?
Ru1 C2 2.510(3) . ?
Ru1 C3 2.524(4) . ?
P1 C30 1.825(4) . ?
P1 C6' 1.825(4) . ?
P1 C20 1.831(4) . ?
P2 O1 1.516(2) . ?
P2 O3 1.580(3) . ?
P2 O2 1.604(3) . ?
O1 Ru1 2.101(2) 2_766 ?
O3 H3 0.8300 . ?
O2 H2 0.8301 . ?
C100 C101 1.395(5) . ?
C100 C105 1.394(5) . ?
C100 B1 1.639(6) . ?
C204 C203 1.374(6) . ?
C204 C205 1.390(5) . ?
C204 C207 1.498(6) . ?
C10 C9 1.360(6) . ?
C10 C3 1.403(6) . ?
C10 H10A 0.9400 . ?
F11 C106 1.335(7) . ?
C400 C401 1.387(5) . ?
C400 C405 1.392(5) . ?
C400 B1 1.641(5) . ?
C3 C2 1.423(5) . ?
C3 C4 1.444(5) . ?
C200 C201 1.391(5) . ?
C200 C205 1.395(5) . ?
C200 B1 1.632(6) . ?
C6 C5 1.426(6) . ?
C6 C1 1.432(5) . ?
C6 H6A 0.9900 . ?
C401 C402 1.384(5) . ?
C401 H40A 0.9400 . ?
C20 C25 1.375(6) . ?
C20 C21 1.385(6) . ?
C7 C8 1.358(6) . ?
C7 C2 1.407(5) . ?
C7 H7A 0.9400 . ?
C1' C6' 1.376(5) . ?
C1' C2' 1.419(5) . ?
C1' C1 1.484(5) . ?
C302 C303 1.362(6) . ?
C302 C301 1.399(6) . ?
C302 C306 1.491(7) . ?
C5 C4 1.372(6) . ?
C5 H5A 0.9900 . ?
C205 H20A 0.9400 . ?
C301 C300 1.397(5) . ?
C301 H30A 0.9400 . ?
C4 H4A 0.9900 . ?
C101 C102 1.383(5) . ?
C101 H10B 0.9400 . ?
C202 C203 1.369(6) . ?
C202 C201 1.380(5) . ?
C202 C206 1.498(6) . ?
F10 C106 1.322(6) . ?
C104 C103 1.361(6) . ?
C104 C105 1.388(5) . ?
C104 C106 1.498(7) . ?
C305 C304 1.389(6) . ?
C305 C300 1.387(5) . ?
C305 H30B 0.9400 . ?
C8 C9 1.385(6) . ?
C8 H8A 0.9400 . ?
C304 C303 1.370(6) . ?
C304 C307 1.500(7) . ?
C105 H10C 0.9400 . ?
C2 C1 1.469(5) . ?
C300 B1 1.636(5) . ?
C2' C3' 1.414(6) . ?
C2' C7' 1.421(5) . ?
C102 C103 1.399(6) . ?
C102 C107 1.474(7) . ?
C8' C7' 1.364(6) . ?
C8' C9' 1.388(7) . ?
C8' H8'A 0.9400 . ?
C201 H20B 0.9400 . ?
C7' H7'A 0.9400 . ?
C6' C5' 1.425(6) . ?
C9 H9A 0.9400 . ?
C303 H30C 0.9400 . ?
C3' C4' 1.410(6) . ?
C3' C10' 1.420(6) . ?
F12 C106 1.331(6) . ?
C5' C4' 1.351(6) . ?
C5' H5'A 0.9400 . ?
C203 H20C 0.9400 . ?
C103 H10D 0.9400 . ?
C25 C24 1.402(6) . ?
C25 H25A 0.9400 . ?
C4' H4'A 0.9400 . ?
C10' C9' 1.361(7) . ?
C10' H10E 0.9400 . ?
C9' H9'A 0.9400 . ?
C21 C22 1.380(7) . ?
C21 H21 0.9400 . ?
C306 F30' 1.196(12) . ?
C306 F32' 1.241(19) . ?
C306 F30 1.262(11) . ?
C306 F31 1.273(15) . ?
C306 F32 1.388(12) . ?
C306 F31' 1.438(13) . ?
C107 F14' 1.252(14) . ?
C107 F13' 1.259(13) . ?
C107 F15' 1.267(14) . ?
C107 F15 1.320(12) . ?
C107 F14 1.326(11) . ?
C107 F13 1.336(12) . ?
C307 F35' 1.209(11) . ?
C307 F34 1.249(13) . ?
C307 F34' 1.28(2) . ?
C307 F33' 1.34(3) . ?
C307 F35 1.356(16) . ?
C307 F33 1.371(17) . ?
C402 C403 1.378(5) . ?
C402 C406 1.504(6) . ?
F41 C406 1.338(6) . ?
F41' C406 1.14(3) . ?
F40 C406 1.295(7) . ?
F40' C406 1.33(3) . ?
C403 C404 1.374(5) . ?
C403 H40B 0.9400 . ?
C405 C404 1.376(5) . ?
C405 H40C 0.9400 . ?
C30 C31 1.379(6) . ?
C30 C35 1.390(5) . ?
C35 C34 1.381(6) . ?
C35 H35A 0.9400 . ?
C406 F42' 1.22(5) . ?
C406 F42 1.303(6) . ?
C23 C24 1.357(8) . ?
C23 C22 1.363(8) . ?
C23 H23A 0.9400 . ?
C31 C32 1.395(6) . ?
C31 H31A 0.9400 . ?
C24 H24A 0.9400 . ?
C22 H22A 0.9400 . ?
F20 C207 1.291(13) . ?
F20' C207 1.24(2) . ?
C206 F24' 1.227(14) . ?
C206 F23' 1.257(13) . ?
C206 F23 1.265(11) . ?
C206 F25' 1.286(15) . ?
C206 F25 1.302(11) . ?
C206 F24 1.344(9) . ?
C207 F21' 1.257(14) . ?
C207 F22 1.277(10) . ?
C207 F21 1.352(11) . ?
C207 F22' 1.359(15) . ?
C407 F44 1.307(6) . ?
C407 F45 1.326(5) . ?
C407 F43 1.333(5) . ?
C407 C404 1.481(6) . ?
C34 C33 1.345(7) . ?
C34 H34A 0.9400 . ?
C33 C32 1.368(7) . ?
C33 H33A 0.9400 . ?
C32 H32A 0.9400 . ?
O4 C901 1.421(9) . ?
O4 C900 1.438(8) . ?
C900 C902 1.360(11) . ?
C900 H90A 0.9800 . ?
C900 H90B 0.9800 . ?
C901 C903 1.497(13) . ?
C901 H90B 0.9800 . ?
C901 H90C 0.9800 . ?
C902 C903 1.433(13) . ?
C902 H90D 0.9800 . ?
C902 H90E 0.9800 . ?
C903 H90E 0.9800 . ?
C903 H90F 0.9800 . ?
C912 C913 1.376(14) . ?
C912 C911 1.715(12) . ?
C912 H91A 0.9800 . ?
C912 H91B 0.9800 . ?
C911 C910 1.482(15) . ?
C911 H91C 0.9800 . ?
C911 H91D 0.9800 . ?
C913 H91E 0.9700 . ?
C913 H91F 0.9700 . ?
C913 H91G 0.9700 . ?
C910 C914 1.499(16) . ?
C910 H91H 0.9800 . ?
C910 H91I 0.9800 . ?
C914 H91J 0.9700 . ?
C914 H91K 0.9700 . ?
C914 H91L 0.9700 . ?

loop_
_geom_torsion_atom_site_label_1
_geom_torsion_atom_site_label_2
_geom_torsion_atom_site_label_3
_geom_torsion_atom_site_label_4
_geom_torsion
_geom_torsion_site_symmetry_1
_geom_torsion_site_symmetry_2
_geom_torsion_site_symmetry_3
_geom_torsion_site_symmetry_4
_geom_torsion_publ_flag
O1 Ru1 P1 C30 68.00(19) 2_766 . . . ?
C1 Ru1 P1 C30 -137.6(2) . . . . ?
C6 Ru1 P1 C30 -110.7(2) . . . . ?
P2 Ru1 P1 C30 -24.08(18) . . . . ?
C5 Ru1 P1 C30 -117.5(3) . . . . ?
C4 Ru1 P1 C30 175.3(3) . . . . ?
C2 Ru1 P1 C30 -172.7(2) . . . . ?
C3 Ru1 P1 C30 167.4(2) . . . . ?
O1 Ru1 P1 C6' -171.13(14) 2_766 . . . ?
C1 Ru1 P1 C6' -16.68(16) . . . . ?
C6 Ru1 P1 C6' 10.20(17) . . . . ?
P2 Ru1 P1 C6' 96.79(13) . . . . ?
C5 Ru1 P1 C6' 3.3(2) . . . . ?
C4 Ru1 P1 C6' -63.8(2) . . . . ?
C2 Ru1 P1 C6' -51.80(15) . . . . ?
C3 Ru1 P1 C6' -71.70(16) . . . . ?
O1 Ru1 P1 C20 -58.78(14) 2_766 . . . ?
C1 Ru1 P1 C20 95.66(16) . . . . ?
C6 Ru1 P1 C20 122.54(16) . . . . ?
P2 Ru1 P1 C20 -150.87(13) . . . . ?
C5 Ru1 P1 C20 115.7(2) . . . . ?
C4 Ru1 P1 C20 48.5(2) . . . . ?
C2 Ru1 P1 C20 60.54(15) . . . . ?
C3 Ru1 P1 C20 40.65(16) . . . . ?
O1 Ru1 P2 O1 -31.08(18) 2_766 . . . ?
C1 Ru1 P2 O1 147.81(16) . . . . ?
C6 Ru1 P2 O1 177.49(17) . . . . ?
C5 Ru1 P2 O1 -145.41(16) . . . . ?
C4 Ru1 P2 O1 -123.05(17) . . . . ?
P1 Ru1 P2 O1 68.55(13) . . . . ?
C2 Ru1 P2 O1 153.6(2) . . . . ?
C3 Ru1 P2 O1 -135.6(2) . . . . ?
O1 Ru1 P2 O3 -156.31(14) 2_766 . . . ?
C1 Ru1 P2 O3 22.57(16) . . . . ?
C6 Ru1 P2 O3 52.25(17) . . . . ?
C5 Ru1 P2 O3 89.35(16) . . . . ?
C4 Ru1 P2 O3 111.71(17) . . . . ?
P1 Ru1 P2 O3 -56.69(13) . . . . ?
C2 Ru1 P2 O3 28.3(2) . . . . ?
C3 Ru1 P2 O3 99.1(2) . . . . ?
O1 Ru1 P2 O2 91.47(14) 2_766 . . . ?
C1 Ru1 P2 O2 -89.65(16) . . . . ?
C6 Ru1 P2 O2 -59.97(16) . . . . ?
C5 Ru1 P2 O2 -22.86(16) . . . . ?
C4 Ru1 P2 O2 -0.51(17) . . . . ?
P1 Ru1 P2 O2 -168.90(12) . . . . ?
C2 Ru1 P2 O2 -83.9(2) . . . . ?
C3 Ru1 P2 O2 -13.1(3) . . . . ?
O3 P2 O1 Ru1 175.20(19) . . . 2_766 ?
O2 P2 O1 Ru1 -74.3(2) . . . 2_766 ?
Ru1 P2 O1 Ru1 48.5(2) . . . 2_766 ?
C9 C10 C3 C2 2.8(6) . . . . ?
C9 C10 C3 C4 -176.6(4) . . . . ?
C9 C10 C3 Ru1 97.9(5) . . . . ?
O1 Ru1 C3 C10 27.0(4) 2_766 . . . ?
C1 Ru1 C3 C10 -140.1(5) . . . . ?
C6 Ru1 C3 C10 180.0(5) . . . . ?
P2 Ru1 C3 C10 131.1(4) . . . . ?
C5 Ru1 C3 C10 142.2(5) . . . . ?
C4 Ru1 C3 C10 111.6(5) . . . . ?
P1 Ru1 C3 C10 -75.7(4) . . . . ?
C2 Ru1 C3 C10 -114.5(5) . . . . ?
O1 Ru1 C3 C2 141.6(2) 2_766 . . . ?
C1 Ru1 C3 C2 -25.6(2) . . . . ?
C6 Ru1 C3 C2 -65.5(2) . . . . ?
P2 Ru1 C3 C2 -114.4(2) . . . . ?
C5 Ru1 C3 C2 -103.3(2) . . . . ?
C4 Ru1 C3 C2 -133.8(3) . . . . ?
P1 Ru1 C3 C2 38.8(2) . . . . ?
O1 Ru1 C3 C4 -84.6(2) 2_766 . . . ?
C1 Ru1 C3 C4 108.3(3) . . . . ?
C6 Ru1 C3 C4 68.4(2) . . . . ?
P2 Ru1 C3 C4 19.5(4) . . . . ?
C5 Ru1 C3 C4 30.6(2) . . . . ?
P1 Ru1 C3 C4 172.7(2) . . . . ?
C2 Ru1 C3 C4 133.8(3) . . . . ?
O1 Ru1 C6 C5 9.0(4) 2_766 . . . ?
C1 Ru1 C6 C5 -128.5(3) . . . . ?
P2 Ru1 C6 C5 98.0(2) . . . . ?
C4 Ru1 C6 C5 -27.2(2) . . . . ?
P1 Ru1 C6 C5 -173.71(19) . . . . ?
C2 Ru1 C6 C5 -95.6(2) . . . . ?
C3 Ru1 C6 C5 -62.4(2) . . . . ?
O1 Ru1 C6 C1 137.5(2) 2_766 . . . ?
P2 Ru1 C6 C1 -133.5(2) . . . . ?
C5 Ru1 C6 C1 128.5(3) . . . . ?
C4 Ru1 C6 C1 101.3(2) . . . . ?
P1 Ru1 C6 C1 -45.2(2) . . . . ?
C2 Ru1 C6 C1 32.9(2) . . . . ?
C3 Ru1 C6 C1 66.1(2) . . . . ?
C405 C400 C401 C402 0.4(5) . . . . ?
B1 C400 C401 C402 173.6(3) . . . . ?
C30 P1 C20 C25 -129.1(3) . . . . ?
C6' P1 C20 C25 121.3(3) . . . . ?
Ru1 P1 C20 C25 10.4(3) . . . . ?
C30 P1 C20 C21 53.0(3) . . . . ?
C6' P1 C20 C21 -56.7(3) . . . . ?
Ru1 P1 C20 C21 -167.6(3) . . . . ?
C1 C6 C5 C4 -3.6(5) . . . . ?
Ru1 C6 C5 C4 53.7(3) . . . . ?
C1 C6 C5 Ru1 -57.3(3) . . . . ?
O1 Ru1 C5 C4 51.5(3) 2_766 . . . ?
C1 Ru1 C5 C4 -101.2(3) . . . . ?
C6 Ru1 C5 C4 -133.3(3) . . . . ?
P2 Ru1 C5 C4 144.9(2) . . . . ?
P1 Ru1 C5 C4 -122.6(2) . . . . ?
C2 Ru1 C5 C4 -63.6(2) . . . . ?
C3 Ru1 C5 C4 -30.1(2) . . . . ?
O1 Ru1 C5 C6 -175.3(2) 2_766 . . . ?
C1 Ru1 C5 C6 32.1(2) . . . . ?
P2 Ru1 C5 C6 -81.8(2) . . . . ?
C4 Ru1 C5 C6 133.3(3) . . . . ?
P1 Ru1 C5 C6 10.7(3) . . . . ?
C2 Ru1 C5 C6 69.6(2) . . . . ?
C3 Ru1 C5 C6 103.1(2) . . . . ?
C203 C204 C205 C200 0.4(6) . . . . ?
C207 C204 C205 C200 -178.2(4) . . . . ?
C201 C200 C205 C204 -1.5(5) . . . . ?
B1 C200 C205 C204 -173.3(3) . . . . ?
C303 C302 C301 C300 0.1(6) . . . . ?
C306 C302 C301 C300 -178.6(4) . . . . ?
C6 C5 C4 C3 15.5(5) . . . . ?
Ru1 C5 C4 C3 66.0(3) . . . . ?
C6 C5 C4 Ru1 -50.5(3) . . . . ?
C10 C3 C4 C5 169.9(4) . . . . ?
C2 C3 C4 C5 -9.5(5) . . . . ?
Ru1 C3 C4 C5 -61.0(3) . . . . ?
C10 C3 C4 Ru1 -129.1(3) . . . . ?
C2 C3 C4 Ru1 51.5(3) . . . . ?
O1 Ru1 C4 C5 -134.5(2) 2_766 . . . ?
C1 Ru1 C4 C5 68.2(2) . . . . ?
C6 Ru1 C4 C5 29.1(2) . . . . ?
P2 Ru1 C4 C5 -41.6(3) . . . . ?
P1 Ru1 C4 C5 115.8(2) . . . . ?
C2 Ru1 C4 C5 102.1(3) . . . . ?
C3 Ru1 C4 C5 128.6(4) . . . . ?
O1 Ru1 C4 C3 97.0(2) 2_766 . . . ?
C1 Ru1 C4 C3 -60.4(2) . . . . ?
C6 Ru1 C4 C3 -99.4(2) . . . . ?
P2 Ru1 C4 C3 -170.16(18) . . . . ?
C5 Ru1 C4 C3 -128.6(4) . . . . ?
P1 Ru1 C4 C3 -12.8(3) . . . . ?
C2 Ru1 C4 C3 -26.5(2) . . . . ?
C105 C100 C101 C102 1.7(5) . . . . ?
B1 C100 C101 C102 174.6(4) . . . . ?
C2 C7 C8 C9 2.5(6) . . . . ?
C300 C305 C304 C303 -0.7(7) . . . . ?
C300 C305 C304 C307 178.0(6) . . . . ?
C103 C104 C105 C100 1.2(6) . . . . ?
C106 C104 C105 C100 180.0(4) . . . . ?
C101 C100 C105 C104 -2.5(5) . . . . ?
B1 C100 C105 C104 -175.3(4) . . . . ?
C8 C7 C2 C3 0.0(5) . . . . ?
C8 C7 C2 C1 -175.2(3) . . . . ?
C8 C7 C2 Ru1 -97.6(5) . . . . ?
C10 C3 C2 C7 -2.6(5) . . . . ?
C4 C3 C2 C7 176.8(3) . . . . ?
Ru1 C3 C2 C7 -135.6(3) . . . . ?
C10 C3 C2 C1 172.8(3) . . . . ?
C4 C3 C2 C1 -7.8(5) . . . . ?
Ru1 C3 C2 C1 39.8(3) . . . . ?
C10 C3 C2 Ru1 133.0(3) . . . . ?
C4 C3 C2 Ru1 -47.6(3) . . . . ?
O1 Ru1 C2 C7 70.0(4) 2_766 . . . ?
C1 Ru1 C2 C7 -106.2(5) . . . . ?
C6 Ru1 C2 C7 -142.0(5) . . . . ?
P2 Ru1 C2 C7 -115.3(4) . . . . ?
C5 Ru1 C2 C7 178.7(4) . . . . ?
C4 Ru1 C2 C7 143.0(5) . . . . ?
P1 Ru1 C2 C7 -29.9(4) . . . . ?
C3 Ru1 C2 C7 115.3(5) . . . . ?
O1 Ru1 C2 C3 -45.3(2) 2_766 . . . ?
C1 Ru1 C2 C3 138.5(3) . . . . ?
C6 Ru1 C2 C3 102.7(2) . . . . ?
P2 Ru1 C2 C3 129.4(2) . . . . ?
C5 Ru1 C2 C3 63.5(2) . . . . ?
C4 Ru1 C2 C3 27.7(2) . . . . ?
P1 Ru1 C2 C3 -145.2(2) . . . . ?
O1 Ru1 C2 C1 176.21(19) 2_766 . . . ?
C6 Ru1 C2 C1 -35.8(2) . . . . ?
P2 Ru1 C2 C1 -9.1(3) . . . . ?
C5 Ru1 C2 C1 -75.0(2) . . . . ?
C4 Ru1 C2 C1 -110.8(2) . . . . ?
P1 Ru1 C2 C1 76.3(2) . . . . ?
C3 Ru1 C2 C1 -138.5(3) . . . . ?
C304 C305 C300 C301 1.1(6) . . . . ?
C304 C305 C300 B1 175.7(4) . . . . ?
C302 C301 C300 C305 -0.8(6) . . . . ?
C302 C301 C300 B1 -175.5(4) . . . . ?
C5 C6 C1 C2 -13.5(5) . . . . ?
Ru1 C6 C1 C2 -73.6(3) . . . . ?
C5 C6 C1 C1' 172.0(3) . . . . ?
Ru1 C6 C1 C1' 112.0(3) . . . . ?
C5 C6 C1 Ru1 60.0(3) . . . . ?
C7 C2 C1 C6 -165.7(3) . . . . ?
C3 C2 C1 C6 19.1(5) . . . . ?
Ru1 C2 C1 C6 65.3(3) . . . . ?
C7 C2 C1 C1' 8.8(5) . . . . ?
C3 C2 C1 C1' -166.4(3) . . . . ?
Ru1 C2 C1 C1' -120.1(3) . . . . ?
C7 C2 C1 Ru1 129.0(3) . . . . ?
C3 C2 C1 Ru1 -46.2(3) . . . . ?
C6' C1' C1 C6 -103.0(4) . . . . ?
C2' C1' C1 C6 78.3(4) . . . . ?
C6' C1' C1 C2 82.6(4) . . . . ?
C2' C1' C1 C2 -96.2(4) . . . . ?
C6' C1' C1 Ru1 -19.5(4) . . . . ?
C2' C1' C1 Ru1 161.7(3) . . . . ?
O1 Ru1 C1 C6 -130.7(3) 2_766 . . . ?
P2 Ru1 C1 C6 51.9(2) . . . . ?
C5 Ru1 C1 C6 -31.0(2) . . . . ?
C4 Ru1 C1 C6 -66.0(2) . . . . ?
P1 Ru1 C1 C6 137.1(2) . . . . ?
C2 Ru1 C1 C6 -122.9(3) . . . . ?
C3 Ru1 C1 C6 -99.3(2) . . . . ?
O1 Ru1 C1 C2 -7.8(4) 2_766 . . . ?
C6 Ru1 C1 C2 122.9(3) . . . . ?
P2 Ru1 C1 C2 174.85(17) . . . . ?
C5 Ru1 C1 C2 92.0(2) . . . . ?
C4 Ru1 C1 C2 56.9(2) . . . . ?
P1 Ru1 C1 C2 -100.0(2) . . . . ?
C3 Ru1 C1 C2 23.64(19) . . . . ?
O1 Ru1 C1 C1' 113.8(3) 2_766 . . . ?
C6 Ru1 C1 C1' -115.5(4) . . . . ?
P2 Ru1 C1 C1' -63.6(3) . . . . ?
C5 Ru1 C1 C1' -146.5(3) . . . . ?
C4 Ru1 C1 C1' 178.5(3) . . . . ?
P1 Ru1 C1 C1' 21.6(2) . . . . ?
C2 Ru1 C1 C1' 121.6(4) . . . . ?
C3 Ru1 C1 C1' 145.2(3) . . . . ?
C6' C1' C2' C3' -0.4(5) . . . . ?
C1 C1' C2' C3' 178.4(3) . . . . ?
C6' C1' C2' C7' 178.4(4) . . . . ?
C1 C1' C2' C7' -2.9(5) . . . . ?
C100 C101 C102 C103 0.5(6) . . . . ?
C100 C101 C102 C107 -178.7(4) . . . . ?
C203 C202 C201 C200 0.0(6) . . . . ?
C206 C202 C201 C200 -179.3(4) . . . . ?
C205 C200 C201 C202 1.3(5) . . . . ?
B1 C200 C201 C202 173.0(3) . . . . ?
C9' C8' C7' C2' -0.1(7) . . . . ?
C3' C2' C7' C8' 0.4(6) . . . . ?
C1' C2' C7' C8' -178.4(4) . . . . ?
C2' C1' C6' C5' 1.6(6) . . . . ?
C1 C1' C6' C5' -177.2(3) . . . . ?
C2' C1' C6' P1 -179.1(3) . . . . ?
C1 C1' C6' P1 2.2(4) . . . . ?
C30 P1 C6' C1' 148.6(3) . . . . ?
C20 P1 C6' C1' -103.4(3) . . . . ?
Ru1 P1 C6' C1' 13.3(3) . . . . ?
C30 P1 C6' C5' -32.1(4) . . . . ?
C20 P1 C6' C5' 75.9(4) . . . . ?
Ru1 P1 C6' C5' -167.3(3) . . . . ?
C201 C200 B1 C300 34.1(5) . . . . ?
C205 C200 B1 C300 -154.8(3) . . . . ?
C201 C200 B1 C100 152.9(3) . . . . ?
C205 C200 B1 C100 -35.9(5) . . . . ?
C201 C200 B1 C400 -86.4(4) . . . . ?
C205 C200 B1 C400 84.8(4) . . . . ?
C305 C300 B1 C200 35.6(5) . . . . ?
C301 C300 B1 C200 -150.1(3) . . . . ?
C305 C300 B1 C100 -87.8(4) . . . . ?
C301 C300 B1 C100 86.5(4) . . . . ?
C305 C300 B1 C400 150.2(4) . . . . ?
C301 C300 B1 C400 -35.5(5) . . . . ?
C101 C100 B1 C200 151.9(3) . . . . ?
C105 C100 B1 C200 -35.7(5) . . . . ?
C101 C100 B1 C300 -84.3(4) . . . . ?
C105 C100 B1 C300 88.0(4) . . . . ?
C101 C100 B1 C400 37.4(5) . . . . ?
C105 C100 B1 C400 -150.3(3) . . . . ?
C401 C400 B1 C200 -88.6(4) . . . . ?
C405 C400 B1 C200 84.1(4) . . . . ?
C401 C400 B1 C300 149.9(3) . . . . ?
C405 C400 B1 C300 -37.3(5) . . . . ?
C401 C400 B1 C100 32.5(5) . . . . ?
C405 C400 B1 C100 -154.8(3) . . . . ?
C3 C10 C9 C8 -0.3(6) . . . . ?
C7 C8 C9 C10 -2.4(6) . . . . ?
C301 C302 C303 C304 0.5(7) . . . . ?
C306 C302 C303 C304 179.1(5) . . . . ?
C305 C304 C303 C302 -0.2(7) . . . . ?
C307 C304 C303 C302 -178.8(6) . . . . ?
C1' C2' C3' C4' -1.2(6) . . . . ?
C7' C2' C3' C4' 180.0(4) . . . . ?
C1' C2' C3' C10' 178.7(4) . . . . ?
C7' C2' C3' C10' -0.1(6) . . . . ?
C1' C6' C5' C4' -1.2(6) . . . . ?
P1 C6' C5' C4' 179.5(3) . . . . ?
C201 C202 C203 C204 -1.2(6) . . . . ?
C206 C202 C203 C204 178.1(4) . . . . ?
C205 C204 C203 C202 1.0(6) . . . . ?
C207 C204 C203 C202 179.6(4) . . . . ?
C105 C104 C103 C102 1.1(6) . . . . ?
C106 C104 C103 C102 -177.7(4) . . . . ?
C101 C102 C103 C104 -1.9(6) . . . . ?
C107 C102 C103 C104 177.3(4) . . . . ?
C21 C20 C25 C24 0.7(6) . . . . ?
P1 C20 C25 C24 -177.3(3) . . . . ?
C6' C5' C4' C3' -0.4(7) . . . . ?
C2' C3' C4' C5' 1.6(6) . . . . ?
C10' C3' C4' C5' -178.3(4) . . . . ?
C4' C3' C10' C9' 179.5(4) . . . . ?
C2' C3' C10' C9' -0.4(6) . . . . ?
C3' C10' C9' C8' 0.7(7) . . . . ?
C7' C8' C9' C10' -0.5(7) . . . . ?
C103 C104 C106 F10 -5.5(7) . . . . ?
C105 C104 C106 F10 175.7(4) . . . . ?
C103 C104 C106 F12 116.7(6) . . . . ?
C105 C104 C106 F12 -62.1(6) . . . . ?
C103 C104 C106 F11 -125.7(5) . . . . ?
C105 C104 C106 F11 55.5(6) . . . . ?
C25 C20 C21 C22 -0.2(6) . . . . ?
P1 C20 C21 C22 177.8(3) . . . . ?
C303 C302 C306 F30' -57(4) . . . . ?
C301 C302 C306 F30' 121(4) . . . . ?
C303 C302 C306 F32' 162(2) . . . . ?
C301 C302 C306 F32' -19(2) . . . . ?
C303 C302 C306 F30 -2(2) . . . . ?
C301 C302 C306 F30 177(2) . . . . ?
C303 C302 C306 F31 134.9(16) . . . . ?
C301 C302 C306 F31 -46.4(17) . . . . ?
C303 C302 C306 F32 -115.6(11) . . . . ?
C301 C302 C306 F32 63.1(11) . . . . ?
C303 C302 C306 F31' 56.7(16) . . . . ?
C301 C302 C306 F31' -124.7(16) . . . . ?
C101 C102 C107 F14' -164.3(18) . . . . ?
C103 C102 C107 F14' 16.5(19) . . . . ?
C101 C102 C107 F13' 76(2) . . . . ?
C103 C102 C107 F13' -103(2) . . . . ?
C101 C102 C107 F15' -42(2) . . . . ?
C103 C102 C107 F15' 139(2) . . . . ?
C101 C102 C107 F15 -98.4(15) . . . . ?
C103 C102 C107 F15 82.4(16) . . . . ?
C101 C102 C107 F14 141.8(17) . . . . ?
C103 C102 C107 F14 -37.4(18) . . . . ?
C101 C102 C107 F13 21.0(15) . . . . ?
C103 C102 C107 F13 -158.2(13) . . . . ?
C303 C304 C307 F35' -21(2) . . . . ?
C305 C304 C307 F35' 160(2) . . . . ?
C303 C304 C307 F34 162.8(12) . . . . ?
C305 C304 C307 F34 -15.9(16) . . . . ?
C303 C304 C307 F34' 104(3) . . . . ?
C305 C304 C307 F34' -75(3) . . . . ?
C303 C304 C307 F33' -141(2) . . . . ?
C305 C304 C307 F33' 40(2) . . . . ?
C303 C304 C307 F35 42.9(19) . . . . ?
C305 C304 C307 F35 -135.8(17) . . . . ?
C303 C304 C307 F33 -76(2) . . . . ?
C305 C304 C307 F33 106(2) . . . . ?
C400 C401 C402 C403 0.3(6) . . . . ?
C400 C401 C402 C406 177.1(4) . . . . ?
C401 C402 C403 C404 -0.8(5) . . . . ?
C406 C402 C403 C404 -177.6(4) . . . . ?
C401 C400 C405 C404 -0.6(5) . . . . ?
B1 C400 C405 C404 -173.8(3) . . . . ?
C6' P1 C30 C31 -38.4(4) . . . . ?
C20 P1 C30 C31 -148.3(4) . . . . ?
Ru1 P1 C30 C31 81.6(4) . . . . ?
C6' P1 C30 C35 140.1(3) . . . . ?
C20 P1 C30 C35 30.3(4) . . . . ?
Ru1 P1 C30 C35 -99.8(3) . . . . ?
C31 C30 C35 C34 -1.0(6) . . . . ?
P1 C30 C35 C34 -179.6(3) . . . . ?
C403 C402 C406 F41' 133(5) . . . . ?
C401 C402 C406 F41' -43(5) . . . . ?
C403 C402 C406 F42' -103(8) . . . . ?
C401 C402 C406 F42' 80(8) . . . . ?
C403 C402 C406 F40 98.9(7) . . . . ?
C401 C402 C406 F40 -78.0(7) . . . . ?
C403 C402 C406 F42 -25.5(7) . . . . ?
C401 C402 C406 F42 157.7(6) . . . . ?
C403 C402 C406 F40' 22(4) . . . . ?
C401 C402 C406 F40' -154(4) . . . . ?
C403 C402 C406 F41 -143.5(5) . . . . ?
C401 C402 C406 F41 39.7(6) . . . . ?
C35 C30 C31 C32 0.5(7) . . . . ?
P1 C30 C31 C32 179.1(3) . . . . ?
C22 C23 C24 C25 -0.4(7) . . . . ?
C20 C25 C24 C23 -0.4(6) . . . . ?
C24 C23 C22 C21 0.9(8) . . . . ?
C20 C21 C22 C23 -0.6(7) . . . . ?
C203 C202 C206 F24' -111(3) . . . . ?
C201 C202 C206 F24' 69(3) . . . . ?
C203 C202 C206 F23' 16(2) . . . . ?
C201 C202 C206 F23' -164(2) . . . . ?
C203 C202 C206 F23 76.8(19) . . . . ?
C201 C202 C206 F23 -103.9(18) . . . . ?
C203 C202 C206 F25' 131(2) . . . . ?
C201 C202 C206 F25' -50(2) . . . . ?
C203 C202 C206 F25 -160.4(13) . . . . ?
C201 C202 C206 F25 19.0(14) . . . . ?
C203 C202 C206 F24 -43.4(14) . . . . ?
C201 C202 C206 F24 135.9(13) . . . . ?
C203 C204 C207 F20' 120(2) . . . . ?
C205 C204 C207 F20' -61(2) . . . . ?
C203 C204 C207 F21' -7(2) . . . . ?
C205 C204 C207 F21' 171(2) . . . . ?
C203 C204 C207 F22 -81.0(16) . . . . ?
C205 C204 C207 F22 97.6(16) . . . . ?
C203 C204 C207 F20 154.4(13) . . . . ?
C205 C204 C207 F20 -27.0(14) . . . . ?
C203 C204 C207 F21 34.4(15) . . . . ?
C205 C204 C207 F21 -147.0(14) . . . . ?
C203 C204 C207 F22' -126(2) . . . . ?
C205 C204 C207 F22' 53(2) . . . . ?
C402 C403 C404 C405 0.6(6) . . . . ?
C402 C403 C404 C407 178.9(4) . . . . ?
C400 C405 C404 C403 0.1(6) . . . . ?
C400 C405 C404 C407 -178.2(4) . . . . ?
F44 C407 C404 C403 106.2(5) . . . . ?
F45 C407 C404 C403 -13.4(6) . . . . ?
F43 C407 C404 C403 -132.8(4) . . . . ?
F44 C407 C404 C405 -75.5(5) . . . . ?
F45 C407 C404 C405 164.9(4) . . . . ?
F43 C407 C404 C405 45.5(6) . . . . ?
C30 C35 C34 C33 0.6(7) . . . . ?
C35 C34 C33 C32 0.3(7) . . . . ?
C34 C33 C32 C31 -0.8(8) . . . . ?
C30 C31 C32 C33 0.4(7) . . . . ?
C901 O4 C900 C902 27.0(10) . . . . ?
C900 O4 C901 C903 -17.2(10) . . . . ?
O4 C900 C902 C903 -21.6(12) . . . . ?
C900 C902 C903 C901 10.2(14) . . . . ?
O4 C901 C903 C902 4.7(13) . . . . ?
C913 C912 C911 C910 -177.8(13) . . . . ?
C912 C911 C910 C914 100.1(13) . . . . ?
